data_1568226
loop_
_publ_author_name
'Shen, Shen'
'Baryshnikov, Glib V.'
'Xie, Qishan'
'Wu, Bin'
'Lv, Meng'
'Sun, Hao'
'Li, Zhongyu'
'&#xc5;gren, Hans'
'Chen, Jinquan'
'Zhu, Liangliang'

_publ_section_title
;
 Making multi-twisted luminophores produce persistent room-temperature
 phosphorescence.
;
_journal_issue 4
_journal_name_full 'Chemical science'
_journal_page_first 970
_journal_page_last 978
_journal_paper_doi 10.1039/d2sc05741g
_journal_volume 14
_journal_year 2023
_chemical_formula_sum 'C24 H18 F4 O4 S2'
_chemical_formula_weight 510.50
_space_group_crystal_system monoclinic
_space_group_IT_number 14
_space_group_name_Hall '-P 2yn'
_space_group_name_H-M_alt 'P 1 21/n 1'
_atom_sites_solution_hydrogens geom
_audit_block_doi 10.5517/ccdc.csd.cc2c7cnn
_audit_creation_method SHELXL-2016/6
_audit_update_record
;
2022-06-25 deposited with the CCDC.	2023-01-05 downloaded from the CCDC.
;
_cell_angle_alpha 90
_cell_angle_beta 96.329(2)
_cell_angle_gamma 90
_cell_formula_units_Z 2
_cell_length_a 4.8071(3)
_cell_length_b 20.6990(14)
_cell_length_c 11.0964(7)
_cell_measurement_reflns_used 9645
_cell_measurement_temperature 173(2)
_cell_measurement_theta_max 54.84
_cell_measurement_theta_min 3.72
_cell_volume 1097.39(12)
_computing_cell_refinement 'Bruker SAINT'
_computing_data_collection 'Bruker APEX2'
_computing_data_reduction 'Bruker SAINT'
_computing_molecular_graphics 'Bruker SHELXTL'
_computing_publication_material 'Bruker SHELXTL'
_computing_structure_refinement 'SHELXL-2016/6 (Sheldrick, 2016)'
_computing_structure_solution 'SHELXT 2014/5 (Sheldrick, 2014)'
_diffrn_ambient_temperature 173(2)
_diffrn_measured_fraction_theta_full 0.996
_diffrn_measured_fraction_theta_max 0.997
_diffrn_measurement_device_type 'Bruker APEX-II CCD'
_diffrn_measurement_method '\f and \w scans'
_diffrn_radiation_type GaK\a
_diffrn_radiation_wavelength 1.34138
_diffrn_reflns_av_R_equivalents 0.0581
_diffrn_reflns_av_unetI/netI 0.0352
_diffrn_reflns_Laue_measured_fraction_full 0.996
_diffrn_reflns_Laue_measured_fraction_max 0.997
_diffrn_reflns_limit_h_max 5
_diffrn_reflns_limit_h_min -5
_diffrn_reflns_limit_k_max 25
_diffrn_reflns_limit_k_min -25
_diffrn_reflns_limit_l_max 12
_diffrn_reflns_limit_l_min -13
_diffrn_reflns_number 14089
_diffrn_reflns_point_group_measured_fraction_full 0.996
_diffrn_reflns_point_group_measured_fraction_max 0.997
_diffrn_reflns_theta_full 53.594
_diffrn_reflns_theta_max 54.840
_diffrn_reflns_theta_min 3.716
_exptl_absorpt_coefficient_mu 1.825
_exptl_absorpt_correction_T_max 0.816
_exptl_absorpt_correction_T_min 0.534
_exptl_absorpt_correction_type multi-scan
_exptl_absorpt_process_details sadabs
_exptl_crystal_colour colourless
_exptl_crystal_density_diffrn 1.545
_exptl_crystal_description rod
_exptl_crystal_F_000 524
_exptl_crystal_size_max 0.280
_exptl_crystal_size_mid 0.070
_exptl_crystal_size_min 0.050
_refine_diff_density_max 0.314
_refine_diff_density_min -0.384
_refine_diff_density_rms 0.057
_refine_ls_extinction_method none
_refine_ls_goodness_of_fit_ref 1.064
_refine_ls_hydrogen_treatment constr
_refine_ls_matrix_type full
_refine_ls_number_parameters 155
_refine_ls_number_reflns 2068
_refine_ls_number_restraints 0
_refine_ls_restrained_S_all 1.064
_refine_ls_R_factor_all 0.0389
_refine_ls_R_factor_gt 0.0367
_refine_ls_shift/su_max 0.001
_refine_ls_shift/su_mean 0.000
_refine_ls_structure_factor_coef Fsqd
_refine_ls_weighting_details 'w=1/[\s^2^(Fo^2^)+(0.0639P)^2^+0.4297P] where P=(Fo^2^+2Fc^2^)/3'
_refine_ls_weighting_scheme calc
_refine_ls_wR_factor_gt 0.1053
_refine_ls_wR_factor_ref 0.1076
_reflns_Friedel_coverage 0.000
_reflns_number_gt 1911
_reflns_number_total 2068
_reflns_threshold_expression 'I > 2\s(I)'
_cod_data_source_file d2sc05741g7.cif
_cod_data_source_block ga_210901b_a
_cod_depositor_comments 'Adding full bibliography for 1568224--1568235.cif.'
_cod_original_sg_symbol_H-M 'P 21/n'
_cod_database_code 1568226
_shelx_shelxl_version_number 2016/6
_shelx_space_group_comment
; 
The symmetry employed for this shelxl refinement is uniquely defined 
by the following loop, which should always be used as a source of 
symmetry information in preference to the above space-group names. 
They are only intended as comments. 
;
_shelx_estimated_absorpt_t_min 0.629
_shelx_estimated_absorpt_t_max 0.914

loop_
_space_group_symop_operation_xyz
'x, y, z'
'-x+1/2, y+1/2, -z+1/2'
'-x, -y, -z'
'x-1/2, -y-1/2, z-1/2'

loop_
_atom_site_label
_atom_site_type_symbol
_atom_site_fract_x
_atom_site_fract_y
_atom_site_fract_z
_atom_site_U_iso_or_equiv
_atom_site_adp_type
_atom_site_occupancy
_atom_site_site_symmetry_order
_atom_site_calc_flag
_atom_site_refinement_flags_posn
_atom_site_refinement_flags_adp
_atom_site_refinement_flags_occupancy
_atom_site_disorder_assembly
_atom_site_disorder_group
S1 S -0.21342(9) 0.40881(2) 0.70091(4) 0.02846(17) Uani 1 1 d . . . . .
F1 F 0.2583(2) 0.50417(5) 0.72965(9) 0.0337(3) Uani 1 1 d . . . . .
F2 F 0.4297(2) 0.58252(5) 0.56273(10) 0.0340(3) Uani 1 1 d . . . . .
O1 O 0.6138(3) 0.15509(6) 0.60949(10) 0.0303(3) Uani 1 1 d . . . . .
O2 O 0.5388(3) 0.13555(6) 0.80170(11) 0.0361(3) Uani 1 1 d . . . . .
C1 C -0.0911(3) 0.45845(8) 0.58847(14) 0.0236(3) Uani 1 1 d . . . . .
C2 C 0.1282(4) 0.50145(8) 0.61618(14) 0.0248(4) Uani 1 1 d . . . . .
C3 C 0.2176(3) 0.54197(7) 0.53039(14) 0.0244(3) Uani 1 1 d . . . . .
C4 C -0.0036(3) 0.33854(8) 0.69361(14) 0.0232(3) Uani 1 1 d . . . . .
C5 C 0.1434(4) 0.32333(8) 0.59683(14) 0.0271(4) Uani 1 1 d . . . . .
H5 H 0.133105 0.350722 0.527790 0.033 Uiso 1 1 calc R U . . .
C6 C 0.3057(4) 0.26783(8) 0.60149(14) 0.0270(4) Uani 1 1 d . . . . .
H6 H 0.407615 0.257531 0.535403 0.032 Uiso 1 1 calc R U . . .
C7 C 0.3213(3) 0.22711(8) 0.70133(14) 0.0237(4) Uani 1 1 d . . . . .
C8 C 0.1681(4) 0.24208(9) 0.79671(15) 0.0322(4) Uani 1 1 d . . . . .
H8 H 0.173761 0.213978 0.864630 0.039 Uiso 1 1 calc R U . . .
C9 C 0.0077(4) 0.29750(9) 0.79345(16) 0.0324(4) Uani 1 1 d . . . . .
H9 H -0.095074 0.307643 0.859350 0.039 Uiso 1 1 calc R U . . .
C10 C 0.4999(3) 0.16812(8) 0.71132(14) 0.0250(4) Uani 1 1 d . . . . .
C11 C 0.7985(4) 0.09917(9) 0.61566(17) 0.0345(4) Uani 1 1 d . . . . .
H11A H 0.691162 0.059259 0.627285 0.041 Uiso 1 1 calc R U . . .
H11B H 0.946524 0.103598 0.684627 0.041 Uiso 1 1 calc R U . . .
C12 C 0.9265(5) 0.09592(10) 0.49874(19) 0.0438(5) Uani 1 1 d . . . . .
H12A H 0.781313 0.085504 0.432503 0.066 Uiso 1 1 calc R U . . .
H12B H 1.071149 0.062367 0.504336 0.066 Uiso 1 1 calc R U . . .
H12C H 1.010621 0.137752 0.482852 0.066 Uiso 1 1 calc R U . . .

loop_
_atom_site_aniso_label
_atom_site_aniso_U_11
_atom_site_aniso_U_22
_atom_site_aniso_U_33
_atom_site_aniso_U_23
_atom_site_aniso_U_13
_atom_site_aniso_U_12
S1 0.0368(3) 0.0242(3) 0.0256(3) 0.00243(14) 0.00890(18) 0.00497(15)
F1 0.0419(6) 0.0369(6) 0.0197(5) -0.0010(4) -0.0083(4) -0.0009(4)
F2 0.0360(6) 0.0333(6) 0.0315(5) -0.0055(4) -0.0011(4) -0.0107(4)
O1 0.0400(7) 0.0286(6) 0.0224(6) 0.0023(5) 0.0039(5) 0.0105(5)
O2 0.0494(8) 0.0331(7) 0.0265(6) 0.0104(5) 0.0067(6) 0.0097(6)
C1 0.0307(8) 0.0183(7) 0.0219(8) -0.0004(6) 0.0032(6) 0.0047(6)
C2 0.0322(9) 0.0228(8) 0.0178(7) -0.0033(6) -0.0036(6) 0.0059(6)
C3 0.0274(8) 0.0200(7) 0.0252(8) -0.0041(6) -0.0002(6) 0.0000(6)
C4 0.0289(8) 0.0195(7) 0.0207(8) -0.0017(6) 0.0007(6) -0.0013(6)
C5 0.0418(9) 0.0226(8) 0.0173(7) 0.0035(6) 0.0041(7) 0.0018(7)
C6 0.0398(9) 0.0250(8) 0.0169(7) -0.0002(6) 0.0069(6) 0.0016(7)
C7 0.0301(8) 0.0215(8) 0.0191(8) -0.0004(6) 0.0007(6) -0.0009(6)
C8 0.0458(10) 0.0312(9) 0.0208(8) 0.0085(7) 0.0082(7) 0.0060(8)
C9 0.0445(10) 0.0325(9) 0.0224(8) 0.0055(7) 0.0132(7) 0.0070(7)
C10 0.0315(8) 0.0229(8) 0.0202(8) 0.0014(6) 0.0002(6) -0.0012(6)
C11 0.0402(10) 0.0277(9) 0.0348(10) 0.0015(7) 0.0010(8) 0.0112(7)
C12 0.0498(12) 0.0428(11) 0.0393(11) -0.0038(9) 0.0077(9) 0.0155(9)

loop_
_atom_type_symbol
_atom_type_description
_atom_type_scat_dispersion_real
_atom_type_scat_dispersion_imag
_atom_type_scat_source
C C 0.0137 0.0067 'International Tables Vol C Tables 4.2.6.8 and 6.1.1.4'
H H 0.0000 0.0000 'International Tables Vol C Tables 4.2.6.8 and 6.1.1.4'
F F 0.0583 0.0400 'International Tables Vol C Tables 4.2.6.8 and 6.1.1.4'
O O 0.0389 0.0241 'International Tables Vol C Tables 4.2.6.8 and 6.1.1.4'
S S 0.2925 0.4295 'International Tables Vol C Tables 4.2.6.8 and 6.1.1.4'

loop_
_geom_angle_atom_site_label_1
_geom_angle_atom_site_label_2
_geom_angle_atom_site_label_3
_geom_angle
_geom_angle_site_symmetry_1
_geom_angle_site_symmetry_3
_geom_angle_publ_flag
C1 S1 C4 102.06(7) . . ?
C10 O1 C11 115.17(13) . . ?
C2 C1 C3 117.14(15) . 3_566 ?
C2 C1 S1 121.36(12) . . ?
C3 C1 S1 121.45(13) 3_566 . ?
F1 C2 C3 118.37(15) . . ?
F1 C2 C1 119.86(15) . . ?
C3 C2 C1 121.77(15) . . ?
F2 C3 C2 118.98(14) . . ?
F2 C3 C1 119.92(15) . 3_566 ?
C2 C3 C1 121.10(15) . 3_566 ?
C5 C4 C9 119.98(15) . . ?
C5 C4 S1 124.20(12) . . ?
C9 C4 S1 115.82(13) . . ?
C4 C5 C6 119.50(15) . . ?
C4 C5 H5 120.2 . . ?
C6 C5 H5 120.2 . . ?
C5 C6 C7 120.92(15) . . ?
C5 C6 H6 119.5 . . ?
C7 C6 H6 119.5 . . ?
C6 C7 C8 119.10(15) . . ?
C6 C7 C10 122.50(15) . . ?
C8 C7 C10 118.40(14) . . ?
C9 C8 C7 120.45(15) . . ?
C9 C8 H8 119.8 . . ?
C7 C8 H8 119.8 . . ?
C8 C9 C4 120.03(16) . . ?
C8 C9 H9 120.0 . . ?
C4 C9 H9 120.0 . . ?
O2 C10 O1 123.38(15) . . ?
O2 C10 C7 123.73(15) . . ?
O1 C10 C7 112.89(13) . . ?
O1 C11 C12 107.56(14) . . ?
O1 C11 H11A 110.2 . . ?
C12 C11 H11A 110.2 . . ?
O1 C11 H11B 110.2 . . ?
C12 C11 H11B 110.2 . . ?
H11A C11 H11B 108.5 . . ?
C11 C12 H12A 109.5 . . ?
C11 C12 H12B 109.5 . . ?
H12A C12 H12B 109.5 . . ?
C11 C12 H12C 109.5 . . ?
H12A C12 H12C 109.5 . . ?
H12B C12 H12C 109.5 . . ?

loop_
_geom_bond_atom_site_label_1
_geom_bond_atom_site_label_2
_geom_bond_distance
_geom_bond_site_symmetry_2
_geom_bond_publ_flag
S1 C1 1.7662(16) . ?
S1 C4 1.7770(17) . ?
F1 C2 1.3439(18) . ?
F2 C3 1.3388(19) . ?
O1 C10 1.336(2) . ?
O1 C11 1.456(2) . ?
O2 C10 1.206(2) . ?
C1 C2 1.388(2) . ?
C1 C3 1.390(2) 3_566 ?
C2 C3 1.373(2) . ?
C4 C5 1.385(2) . ?
C4 C9 1.392(2) . ?
C5 C6 1.386(2) . ?
C5 H5 0.9500 . ?
C6 C7 1.387(2) . ?
C6 H6 0.9500 . ?
C7 C8 1.389(2) . ?
C7 C10 1.490(2) . ?
C8 C9 1.381(3) . ?
C8 H8 0.9500 . ?
C9 H9 0.9500 . ?
C11 C12 1.497(3) . ?
C11 H11A 0.9900 . ?
C11 H11B 0.9900 . ?
C12 H12A 0.9800 . ?
C12 H12B 0.9800 . ?
C12 H12C 0.9800 . ?

loop_
_geom_torsion_atom_site_label_1
_geom_torsion_atom_site_label_2
_geom_torsion_atom_site_label_3
_geom_torsion_atom_site_label_4
_geom_torsion
_geom_torsion_site_symmetry_1
_geom_torsion_site_symmetry_2
_geom_torsion_site_symmetry_3
_geom_torsion_site_symmetry_4
_geom_torsion_publ_flag
C4 S1 C1 C2 -90.35(14) . . . . ?
C4 S1 C1 C3 92.32(14) . . . 3_566 ?
C3 C1 C2 F1 179.85(14) 3_566 . . . ?
S1 C1 C2 F1 2.4(2) . . . . ?
C3 C1 C2 C3 0.0(3) 3_566 . . . ?
S1 C1 C2 C3 -177.47(12) . . . . ?
F1 C2 C3 F2 -0.1(2) . . . . ?
C1 C2 C3 F2 179.82(14) . . . . ?
F1 C2 C3 C1 -179.85(14) . . . 3_566 ?
C1 C2 C3 C1 0.0(3) . . . 3_566 ?
C1 S1 C4 C5 -17.64(16) . . . . ?
C1 S1 C4 C9 162.42(13) . . . . ?
C9 C4 C5 C6 -1.4(2) . . . . ?
S1 C4 C5 C6 178.70(13) . . . . ?
C4 C5 C6 C7 0.5(3) . . . . ?
C5 C6 C7 C8 1.0(3) . . . . ?
C5 C6 C7 C10 -178.12(15) . . . . ?
C6 C7 C8 C9 -1.5(3) . . . . ?
C10 C7 C8 C9 177.62(17) . . . . ?
C7 C8 C9 C4 0.6(3) . . . . ?
C5 C4 C9 C8 0.8(3) . . . . ?
S1 C4 C9 C8 -179.22(15) . . . . ?
C11 O1 C10 O2 -1.9(2) . . . . ?
C11 O1 C10 C7 177.91(14) . . . . ?
C6 C7 C10 O2 172.37(17) . . . . ?
C8 C7 C10 O2 -6.7(3) . . . . ?
C6 C7 C10 O1 -7.4(2) . . . . ?
C8 C7 C10 O1 173.46(15) . . . . ?
C10 O1 C11 C12 -174.68(16) . . . . ?
